data_1556767
loop_
_publ_author_name
'Kaur, Ramanpreet'
'Gautam, Raj'
'Cherukuvada, Suryanarayan'
'Guru Row, Tayur N.'

_publ_section_title
;
 Do carboximide-carboxylic acid combinations form co-crystals? The role of
 hydroxyl substitution on the formation of co-crystals and eutectics.
;
_journal_issue 'Pt 3'
_journal_name_full IUCrJ
_journal_page_first 341
_journal_page_last 351
_journal_paper_doi 10.1107/S2052252515002651
_journal_volume 2
_journal_year 2015
_chemical_compound_source 'see text'
_chemical_formula_moiety 'C7 H6 O4, C4 H3 N O2'
_chemical_formula_sum 'C11 H9 N O6'
_chemical_formula_weight 251.19
_space_group_IT_number 15
_space_group_name_Hall '-I 2ya'
_space_group_name_H-M_alt 'I 1 2/a 1'
_symmetry_cell_setting monoclinic
_symmetry_Int_Tables_number 15
_symmetry_space_group_name_Hall '-I 2ya'
_symmetry_space_group_name_H-M 'I 1 2/a 1'
_atom_sites_solution_hydrogens mixed
_cell_angle_alpha 90
_cell_angle_beta 98.815(3)
_cell_angle_gamma 90
_cell_formula_units_Z 8
_cell_length_a 12.5506(4)
_cell_length_b 6.6807(2)
_cell_length_c 26.1586(8)
_cell_measurement_reflns_used 9037
_cell_measurement_temperature 100(2)
_cell_measurement_theta_max 27.4460
_cell_measurement_theta_min 3.1280
_cell_volume 2167.41(12)
_computing_cell_refinement
;
CrysAlisPro, Agilent Technologies,
Version 1.171.37.34 (release 22-05-2014 CrysAlis171 .NET)
(compiled May 22 2014,16:03:01)
;
_computing_data_collection
;
CrysAlisPro, Agilent Technologies,
Version 1.171.37.34 (release 22-05-2014 CrysAlis171 .NET)
(compiled May 22 2014,16:03:01)
;
_computing_data_reduction
;
CrysAlisPro, Agilent Technologies,
Version 1.171.37.34 (release 22-05-2014 CrysAlis171 .NET)
(compiled May 22 2014,16:03:01)
;
_computing_publication_material 'PLATON (Spek, 2003)'
_diffrn_ambient_temperature 100(2)
_diffrn_measured_fraction_theta_full 0.999
_diffrn_measured_fraction_theta_max 1.000
_diffrn_measurement_device_type 'four-circle diffractometer'
_diffrn_radiation_monochromator mirror
_diffrn_radiation_probe x-ray
_diffrn_radiation_source 'Mova (Mo) X-ray Source'
_diffrn_radiation_type MoK\a
_diffrn_radiation_wavelength 0.71073
_diffrn_reflns_av_R_equivalents 0.0409
_diffrn_reflns_av_unetI/netI 0.0183
_diffrn_reflns_Laue_measured_fraction_full 0.999
_diffrn_reflns_Laue_measured_fraction_max 1.000
_diffrn_reflns_limit_h_max 15
_diffrn_reflns_limit_h_min -15
_diffrn_reflns_limit_k_max 8
_diffrn_reflns_limit_k_min -8
_diffrn_reflns_limit_l_max 32
_diffrn_reflns_limit_l_min -32
_diffrn_reflns_number 21462
_diffrn_reflns_point_group_measured_fraction_full 0.999
_diffrn_reflns_point_group_measured_fraction_max 1.000
_diffrn_reflns_reduction_process
;
;
_diffrn_reflns_theta_full 25.242
_diffrn_reflns_theta_max 25.999
_diffrn_reflns_theta_min 3.149
_exptl_absorpt_coefficient_mu 0.128
_exptl_absorpt_correction_T_max 1.00000
_exptl_absorpt_correction_T_min 0.84741
_exptl_absorpt_correction_type multi-scan
_exptl_absorpt_process_details
;
CrysAlisPro, Agilent Technologies,
Version 1.171.37.34 (release 22-05-2014 CrysAlis171 .NET)
(compiled May 22 2014,16:03:01)
Empirical absorption correction using spherical harmonics,
 implemented in SCALE3 ABSPACK scaling algorithm.
;
_exptl_crystal_colour colourless
_exptl_crystal_density_diffrn 1.540
_exptl_crystal_density_method 'Not Measured'
_exptl_crystal_description plate
_exptl_crystal_F_000 1040
_exptl_crystal_size_max 0.210
_exptl_crystal_size_mid 0.150
_exptl_crystal_size_min 0.150
_refine_diff_density_max 0.669
_refine_diff_density_min -0.246
_refine_diff_density_rms 0.068
_refine_ls_extinction_method none
_refine_ls_goodness_of_fit_ref 1.164
_refine_ls_hydrogen_treatment mixed
_refine_ls_matrix_type full
_refine_ls_number_parameters 179
_refine_ls_number_reflns 2137
_refine_ls_number_restraints 0
_refine_ls_restrained_S_all 1.164
_refine_ls_R_factor_all 0.0567
_refine_ls_R_factor_gt 0.0533
_refine_ls_shift/su_max 0.000
_refine_ls_shift/su_mean 0.000
_refine_ls_structure_factor_coef Fsqd
_refine_ls_weighting_details
;
 w=1/[\s^2^(Fo^2^)+(0.0654P)^2^+3.4709P]
 where P=(Fo^2^+2Fc^2^)/3
;
_refine_ls_weighting_scheme calc
_refine_ls_wR_factor_gt 0.1334
_refine_ls_wR_factor_ref 0.1359
_reflns_number_gt 2002
_reflns_number_total 2137
_cod_data_source_file bi5039.cif
_cod_data_source_block MM-24DHBA
_cod_depositor_comments
;
The following automatic conversions were performed:

data item '_symmetry_cell_setting' value 'Monoclinic' was changed to
'monoclinic' in accordance with the
/home/saulius/struct/COD-crude-data/automatic-downloads/DataCite-retrospective/IUCr/depositions/lib/dictionaries/cif_core.dic
dictionary named 'cif_core.dic' version 2.4.2 last updated on
2011-04-26.

Automatic conversion script
Id: cif_fix_values 7556 2019-12-06 15:28:31Z antanas 
;
_cod_original_cell_volume 2167.40(12)
_cod_original_sg_symbol_H-M 'I 2/a'
_cod_database_code 1556767
_publcif_datablock.id {f7cb94d9-d865-4652-a567-86f93c0dae79}

_shelx_estimated_absorpt_t_min 0.974
_shelx_estimated_absorpt_t_max 0.981

loop_
_symmetry_equiv_pos_site_id
_symmetry_equiv_pos_as_xyz
1 x,y,z
2 1/2-x,y,-z
3 -x,-y,-z
4 1/2+x,-y,z
5 1/2+x,1/2+y,1/2+z
6 -x,1/2+y,1/2-z
7 1/2-x,1/2-y,1/2-z
8 x,1/2-y,1/2+z

loop_
_atom_site_label
_atom_site_type_symbol
_atom_site_fract_x
_atom_site_fract_y
_atom_site_fract_z
_atom_site_U_iso_or_equiv
_atom_site_adp_type
_atom_site_occupancy
_atom_site_site_symmetry_order
_atom_site_calc_flag
_atom_site_refinement_flags_posn
_atom_site_refinement_flags_adp
O1 O 0.95656(13) 0.2237(2) 0.18563(6) 0.0241(4) Uani 1 1 d . .
O2 O 0.89695(11) 0.3329(2) 0.03973(5) 0.0197(3) Uani 1 1 d . .
O3 O 0.78218(11) 0.4179(2) -0.20469(5) 0.0196(3) Uani 1 1 d . .
O4 O 0.78618(11) 0.0854(2) -0.19456(6) 0.0196(3) Uani 1 1 d . .
C5 C 0.82404(15) 0.2857(3) -0.11981(7) 0.0158(4) Uani 1 1 d . .
C6 C 0.83819(15) 0.1151(3) -0.08799(8) 0.0171(4) Uani 1 1 d . .
H6 H 0.8305 -0.0141 -0.1033 0.021 Uiso 1 1 calc R U
O7 O 0.82433(13) 0.6486(2) -0.12427(6) 0.0246(4) Uani 1 1 d . .
O8 O 0.89140(11) -0.2721(2) 0.06564(5) 0.0207(4) Uani 1 1 d . .
C9 C 0.85977(15) 0.4939(3) -0.04298(7) 0.0175(4) Uani 1 1 d . .
H9 H 0.8670 0.6224 -0.0272 0.021 Uiso 1 1 calc R U
C10 C 0.86304(15) 0.1322(3) -0.03499(8) 0.0185(4) Uani 1 1 d . .
H10 H 0.8730 0.0161 -0.0138 0.022 Uiso 1 1 calc R U
C11 C 0.87332(14) 0.3233(3) -0.01296(7) 0.0166(4) Uani 1 1 d . .
C12 C 0.83552(15) 0.4762(3) -0.09639(7) 0.0163(4) Uani 1 1 d . .
N13 N 0.92014(14) 0.0121(3) 0.11522(6) 0.0184(4) Uani 1 1 d . .
C14 C 0.79570(15) 0.2679(3) -0.17607(8) 0.0154(4) Uani 1 1 d . .
C15 C 0.95313(16) -0.1412(3) 0.19493(8) 0.0215(5) Uani 1 1 d . .
H15 H 0.9692 -0.1601 0.2313 0.026 Uiso 1 1 calc R U
C16 C 0.94515(15) 0.0567(3) 0.16752(7) 0.0187(4) Uani 1 1 d . .
C17 C 0.93405(16) -0.2843(3) 0.16004(8) 0.0200(4) Uani 1 1 d . .
H17 H 0.9341 -0.4238 0.1671 0.024 Uiso 1 1 calc R U
C18 C 0.91247(15) -0.1912(3) 0.10766(8) 0.0178(4) Uani 1 1 d . .
H13 H 0.913(2) 0.106(5) 0.0907(13) 0.046(8) Uiso 1 1 d . .
H4 H 0.766(3) 0.080(5) -0.2251(14) 0.052(9) Uiso 1 1 d . .
H2 H 0.895(3) 0.463(6) 0.0495(14) 0.065(11) Uiso 1 1 d . .
H7 H 0.804(3) 0.604(6) -0.1591(16) 0.073(11) Uiso 1 1 d . .

loop_
_atom_site_aniso_label
_atom_site_aniso_U_11
_atom_site_aniso_U_22
_atom_site_aniso_U_33
_atom_site_aniso_U_23
_atom_site_aniso_U_13
_atom_site_aniso_U_12
O1 0.0310(8) 0.0224(8) 0.0176(8) -0.0042(6) -0.0004(6) 0.0000(6)
O2 0.0265(8) 0.0197(8) 0.0118(7) -0.0003(6) -0.0003(5) -0.0006(6)
O3 0.0266(7) 0.0169(7) 0.0142(7) 0.0001(6) -0.0003(5) -0.0012(6)
O4 0.0268(8) 0.0173(7) 0.0135(7) -0.0028(6) -0.0008(6) -0.0006(6)
C5 0.0153(9) 0.0200(10) 0.0117(9) -0.0015(8) 0.0008(7) 0.0000(7)
C6 0.0162(9) 0.0171(10) 0.0177(9) -0.0019(8) 0.0017(7) -0.0008(8)
O7 0.0395(9) 0.0160(8) 0.0174(8) 0.0006(6) 0.0019(6) -0.0005(6)
O8 0.0241(7) 0.0230(8) 0.0141(7) -0.0037(6) 0.0005(6) -0.0014(6)
C9 0.0194(9) 0.0163(10) 0.0167(10) -0.0057(8) 0.0025(7) -0.0015(8)
C10 0.0186(9) 0.0187(10) 0.0180(10) 0.0040(8) 0.0024(7) 0.0002(8)
C11 0.0133(9) 0.0217(10) 0.0145(9) -0.0004(8) 0.0014(7) -0.0006(8)
C12 0.0155(9) 0.0178(10) 0.0156(9) -0.0006(8) 0.0020(7) -0.0006(7)
N13 0.0241(9) 0.0177(9) 0.0125(8) 0.0013(7) -0.0003(6) 0.0010(7)
C14 0.0133(9) 0.0182(10) 0.0145(10) -0.0020(8) 0.0019(7) -0.0008(7)
C15 0.0238(10) 0.0250(11) 0.0150(10) 0.0044(8) 0.0011(8) 0.0025(8)
C16 0.0178(9) 0.0228(11) 0.0150(9) -0.0005(8) 0.0014(7) 0.0013(8)
C17 0.0202(10) 0.0203(10) 0.0189(10) 0.0026(8) 0.0014(8) 0.0004(8)
C18 0.0153(9) 0.0216(10) 0.0167(10) -0.0013(8) 0.0027(7) 0.0000(8)

loop_
_atom_type_symbol
_atom_type_description
_atom_type_scat_dispersion_real
_atom_type_scat_dispersion_imag
_atom_type_scat_source
O O 0.0106 0.0060 'International Tables Vol C Tables 4.2.6.8 and 6.1.1.4'
N N 0.0061 0.0033 'International Tables Vol C Tables 4.2.6.8 and 6.1.1.4'
H H 0.0000 0.0000 'International Tables Vol C Tables 4.2.6.8 and 6.1.1.4'
C C 0.0033 0.0016 'International Tables Vol C Tables 4.2.6.8 and 6.1.1.4'

loop_
_geom_angle_atom_site_label_1
_geom_angle_atom_site_label_2
_geom_angle_atom_site_label_3
_geom_angle
C6 C5 C12 118.61(17)
C6 C5 C14 121.22(18)
C12 C5 C14 120.15(17)
C10 C6 C5 121.14(18)
C11 C9 C12 119.42(18)
C6 C10 C11 118.82(18)
O2 C11 C9 121.62(18)
O2 C11 C10 116.76(17)
C9 C11 C10 121.61(17)
O7 C12 C9 117.17(17)
O7 C12 C5 122.45(17)
C9 C12 C5 120.39(18)
C18 N13 C16 110.74(17)
O3 C14 O4 122.00(18)
O3 C14 C5 121.86(17)
O4 C14 C5 116.13(17)
C17 C15 C16 108.45(18)
O1 C16 N13 125.31(19)
O1 C16 C15 128.99(18)
N13 C16 C15 105.70(17)
C15 C17 C18 108.79(19)
O8 C18 N13 124.74(19)
O8 C18 C17 128.9(2)
N13 C18 C17 106.32(17)

loop_
_geom_bond_atom_site_label_1
_geom_bond_atom_site_label_2
_geom_bond_distance
O1 C16 1.212(3)
O2 C11 1.366(2)
O3 C14 1.247(2)
O4 C14 1.311(2)
C5 C6 1.406(3)
C5 C12 1.411(3)
C5 C14 1.465(3)
C6 C10 1.378(3)
O7 C12 1.359(2)
O8 C18 1.217(2)
C9 C11 1.380(3)
C9 C12 1.389(3)
C10 C11 1.399(3)
N13 C18 1.374(3)
N13 C16 1.388(3)
C15 C17 1.318(3)
C15 C16 1.500(3)
C17 C18 1.491(3)

loop_
_geom_torsion_atom_site_label_1
_geom_torsion_atom_site_label_2
_geom_torsion_atom_site_label_3
_geom_torsion_atom_site_label_4
_geom_torsion
C12 C5 C6 C10 -0.2(3)
C14 C5 C6 C10 -178.87(17)
C5 C6 C10 C11 0.5(3)
C12 C9 C11 O2 -179.82(16)
C12 C9 C11 C10 -0.1(3)
C6 C10 C11 O2 179.37(16)
C6 C10 C11 C9 -0.3(3)
C11 C9 C12 O7 -179.18(16)
C11 C9 C12 C5 0.5(3)
C6 C5 C12 O7 179.30(17)
C14 C5 C12 O7 -2.0(3)
C6 C5 C12 C9 -0.3(3)
C14 C5 C12 C9 178.41(17)
C6 C5 C14 O3 179.49(17)
C12 C5 C14 O3 0.8(3)
C6 C5 C14 O4 -1.0(3)
C12 C5 C14 O4 -179.69(16)
C18 N13 C16 O1 -179.73(19)
C18 N13 C16 C15 -0.3(2)
C17 C15 C16 O1 179.6(2)
C17 C15 C16 N13 0.1(2)
C16 C15 C17 C18 0.0(2)
C16 N13 C18 O8 179.97(18)
C16 N13 C18 C17 0.3(2)
C15 C17 C18 O8 -179.9(2)
C15 C17 C18 N13 -0.2(2)
